data_7228983
loop_
_publ_author_name
'Yan, Qing'
'Tsutsumi, Ken'
'Nomura, Kotohiro'

_publ_section_title
;
 Synthesis and structural analysis of aryloxo-modified trinuclear
 half-titanocenes, and their use as catalyst precursors for ethylene
 polymerisation
;
_journal_issue 66
_journal_name_full 'RSC Adv.'
_journal_page_first 41345
_journal_paper_doi 10.1039/C7RA07581B
_journal_volume 7
_journal_year 2017
_chemical_formula_moiety 'C43 H52 Cl3 N O3 Ti2'
_chemical_formula_sum 'C43 H52 Cl3 N O3 Ti2'
_chemical_formula_weight 833.05
_chemical_properties_physical ', Air-sensitive,Moisture-sensitive'
_space_group_crystal_system monoclinic
_space_group_IT_number 14
_space_group_name_Hall '-P 2ybc'
_space_group_name_H-M_alt 'P 1 21/c 1'
_symmetry_space_group_name_Hall '-P 2ybc'
_symmetry_space_group_name_H-M 'P 1 21/c 1'
_atom_sites_solution_hydrogens geom
_atom_sites_solution_primary direct
_atom_sites_solution_secondary difmap
_audit_update_record
;
2017-05-12 deposited with the CCDC.
2017-08-17 downloaded from the CCDC.
;
_cell_angle_alpha 90.0000
_cell_angle_beta 114.144(5)
_cell_angle_gamma 90.0000
_cell_formula_units_Z 4
_cell_length_a 16.6846(7)
_cell_length_b 18.4587(6)
_cell_length_c 14.6183(7)
_cell_measurement_reflns_used 8945
_cell_measurement_temperature 93
_cell_measurement_theta_max 28.89
_cell_measurement_theta_min 1.81
_cell_volume 4108.2(3)
_computing_cell_refinement 'CrysAlisPro 1.171.38.41 (Rigaku OD, 2015)'
_computing_data_collection 'CrysAlisPro 1.171.38.41 (Rigaku OD, 2015)'
_computing_data_reduction 'CrysAlisPro 1.171.38.41 (Rigaku OD, 2015)'
_computing_molecular_graphics 'CrystalStructure 4.2'
_computing_publication_material 'CrystalStructure 4.2 (Rigaku, 2015)'
_computing_structure_refinement 'SHELXL Version 2014/7 (Sheldrick, 2008)'
_computing_structure_solution 'SIR92 (Altomare, et al., 1994)'
_diffrn_ambient_temperature 93
_diffrn_detector_area_resol_mean 13.653
_diffrn_measured_fraction_theta_full 0.999
_diffrn_measured_fraction_theta_max 0.999
_diffrn_measurement_device_type 'Rigaku XtaLAB mini'
_diffrn_measurement_method \w
_diffrn_radiation_type 'Mo K\a'
_diffrn_radiation_wavelength 0.71073
_diffrn_reflns_av_R_equivalents 0.0777
_diffrn_reflns_Laue_measured_fraction_full 0.999
_diffrn_reflns_Laue_measured_fraction_max 0.999
_diffrn_reflns_limit_h_max 21
_diffrn_reflns_limit_h_min -21
_diffrn_reflns_limit_k_max 23
_diffrn_reflns_limit_k_min -23
_diffrn_reflns_limit_l_max 18
_diffrn_reflns_limit_l_min -18
_diffrn_reflns_number 43125
_diffrn_reflns_point_group_measured_fraction_full 0.999
_diffrn_reflns_point_group_measured_fraction_max 0.999
_diffrn_reflns_theta_full 25.242
_diffrn_reflns_theta_max 27.498
_diffrn_reflns_theta_min 2.581
_diffrn_standards_number 0
_exptl_absorpt_coefficient_mu 0.623
_exptl_absorpt_correction_T_max 0.922
_exptl_absorpt_correction_T_min 0.890
_exptl_absorpt_correction_type multi-scan
_exptl_absorpt_process_details
;
CrysAlisPro 1.171.38.41 (Rigaku Oxford Diffraction, 2015)
Empirical absorption correction using spherical harmonics,
 implemented in SCALE3 ABSPACK scaling algorithm.
;
_exptl_crystal_colour red
_exptl_crystal_density_diffrn 1.347
_exptl_crystal_density_method 'not measured'
_exptl_crystal_description block
_exptl_crystal_F_000 1744.00
_exptl_crystal_size_max 0.200
_exptl_crystal_size_mid 0.180
_exptl_crystal_size_min 0.130
_refine_diff_density_max 0.69
_refine_diff_density_min -0.69
_refine_ls_extinction_method none
_refine_ls_goodness_of_fit_ref 1.037
_refine_ls_hydrogen_treatment constr
_refine_ls_number_parameters 469
_refine_ls_number_reflns 9423
_refine_ls_number_restraints 0
_refine_ls_R_factor_all 0.0898
_refine_ls_R_factor_gt 0.0553
_refine_ls_shift/su_max 0.000
_refine_ls_structure_factor_coef Fsqd
_refine_ls_weighting_details 'w = 1/[\s^2^(Fo^2^)+(0.0622P)^2^+5.1378P] where P=(Fo^2^+2Fc^2^)/3'
_refine_ls_weighting_scheme calc
_refine_ls_wR_factor_gt 0.1304
_refine_ls_wR_factor_ref 0.1477
_reflns_Friedel_coverage 0.000
_reflns_number_gt 6595
_reflns_number_total 9423
_reflns_threshold_expression F^2^>2.0\s(F^2^)
_cod_data_source_file c7ra07581b2.cif
_cod_data_source_block Ti3
_cod_database_code 7228983

loop_
_space_group_symop_id
_space_group_symop_operation_xyz
1 +X,+Y,+Z
2 -X,1/2+Y,1/2-Z
3 -X,-Y,-Z
4 +X,-1/2-Y,-1/2+Z

loop_
_atom_site_label
_atom_site_type_symbol
_atom_site_fract_x
_atom_site_fract_y
_atom_site_fract_z
_atom_site_U_iso_or_equiv
_atom_site_adp_type
_atom_site_occupancy
_atom_site_site_symmetry_order
_atom_site_calc_flag
_atom_site_refinement_flags_posn
_atom_site_refinement_flags_adp
Ti1 Ti -0.11264(4) 0.23007(3) 0.05337(4) 0.01874(14) Uani 1 1 d . .
Ti2 Ti 0.37407(4) 0.34402(3) 0.46534(4) 0.01713(14) Uani 1 1 d . .
Cl1 Cl -0.09709(6) 0.18626(5) 0.20484(6) 0.0306(2) Uani 1 1 d . .
Cl2 Cl -0.21522(6) 0.31738(5) 0.02666(8) 0.0401(3) Uani 1 1 d . .
Cl3 Cl 0.46139(5) 0.40871(5) 0.40655(7) 0.0260(2) Uani 1 1 d . .
O1 O -0.01259(14) 0.27779(12) 0.08654(16) 0.0183(5) Uani 1 1 d . .
O2 O 0.38229(14) 0.25485(11) 0.41971(17) 0.0202(5) Uani 1 1 d . .
O3 O 0.26650(14) 0.37709(12) 0.38763(16) 0.0189(5) Uani 1 1 d . .
N1 N 0.19448(16) 0.23359(14) 0.33259(19) 0.0159(5) Uani 1 1 d . .
C1 C 0.1521(2) 0.21622(17) 0.2250(2) 0.0190(7) Uani 1 1 d . .
H1A H 0.0927 0.1965 0.2092 0.023 Uiso 1 1 calc R U
H1B H 0.1866 0.1783 0.2095 0.023 Uiso 1 1 calc R U
C2 C 0.1444(2) 0.28167(17) 0.1597(2) 0.0180(6) Uani 1 1 d . .
C3 C 0.0635(2) 0.30902(17) 0.0928(2) 0.0166(6) Uani 1 1 d . .
C4 C 0.0573(2) 0.37177(17) 0.0367(2) 0.0187(7) Uani 1 1 d . .
C5 C 0.1345(2) 0.40685(18) 0.0494(2) 0.0219(7) Uani 1 1 d . .
H5 H 0.1313 0.4495 0.0118 0.026 Uiso 1 1 calc R U
C6 C 0.2167(2) 0.38191(19) 0.1153(2) 0.0220(7) Uani 1 1 d . .
C7 C 0.2196(2) 0.31894(18) 0.1687(2) 0.0200(7) Uani 1 1 d . .
H7 H 0.2752 0.3007 0.2130 0.024 Uiso 1 1 calc R U
C8 C 0.2992(2) 0.4224(2) 0.1280(3) 0.0305(8) Uani 1 1 d . .
H8A H 0.2836 0.4651 0.0843 0.037 Uiso 1 1 calc R U
H8B H 0.3299 0.4377 0.1979 0.037 Uiso 1 1 calc R U
H8C H 0.3375 0.3906 0.1099 0.037 Uiso 1 1 calc R U
C9 C -0.0312(2) 0.40098(19) -0.0318(3) 0.0259(8) Uani 1 1 d . .
H9A H -0.0773 0.3686 -0.0306 0.031 Uiso 1 1 calc R U
H9B H -0.0392 0.4493 -0.0092 0.031 Uiso 1 1 calc R U
H9C H -0.0349 0.4040 -0.1003 0.031 Uiso 1 1 calc R U
C10 C -0.1428(2) 0.10913(18) -0.0008(2) 0.0213(7) Uani 1 1 d . .
H10 H -0.1410 0.0670 0.0430 0.026 Uiso 1 1 calc R U
C11 C -0.0715(2) 0.13391(18) -0.0204(2) 0.0194(7) Uani 1 1 d . .
C12 C -0.1041(2) 0.19026(19) -0.0920(2) 0.0226(7) Uani 1 1 d . .
H12 H -0.0705 0.2147 -0.1263 0.027 Uiso 1 1 calc R U
C13 C -0.1954(2) 0.19839(19) -0.1183(3) 0.0246(7) Uani 1 1 d . .
C14 C -0.2192(2) 0.14900(19) -0.0596(2) 0.0228(7) Uani 1 1 d . .
C15 C -0.3094(2) 0.1399(2) -0.0611(3) 0.0291(8) Uani 1 1 d . .
H15A H -0.3078 0.1021 -0.0133 0.035 Uiso 1 1 calc R U
H15B H -0.3282 0.1858 -0.0423 0.035 Uiso 1 1 calc R U
H15C H -0.3509 0.1261 -0.1286 0.035 Uiso 1 1 calc R U
C16 C -0.2558(2) 0.2487(2) -0.1962(3) 0.0354(9) Uani 1 1 d . .
H16A H -0.2222 0.2769 -0.2253 0.043 Uiso 1 1 calc R U
H16B H -0.3011 0.2206 -0.2490 0.043 Uiso 1 1 calc R U
H16C H -0.2836 0.2817 -0.1653 0.043 Uiso 1 1 calc R U
C17 C 0.0206(2) 0.10509(18) 0.0238(2) 0.0227(7) Uani 1 1 d . .
H17A H 0.0566 0.1324 -0.0029 0.027 Uiso 1 1 calc R U
H17B H 0.0452 0.1103 0.0969 0.027 Uiso 1 1 calc R U
H17C H 0.0202 0.0538 0.0065 0.027 Uiso 1 1 calc R U
C18 C 0.2321(2) 0.16934(16) 0.3932(2) 0.0179(6) Uani 1 1 d . .
H18A H 0.1865 0.1311 0.3745 0.021 Uiso 1 1 calc R U
H18B H 0.2485 0.1815 0.4646 0.021 Uiso 1 1 calc R U
C19 C 0.3113(2) 0.13973(17) 0.3820(2) 0.0186(7) Uani 1 1 d . .
C20 C 0.3843(2) 0.18359(17) 0.3980(2) 0.0190(7) Uani 1 1 d . .
C21 C 0.4599(2) 0.15557(19) 0.3924(3) 0.0240(7) Uani 1 1 d . .
C22 C 0.4618(2) 0.0816(2) 0.3724(3) 0.0289(8) Uani 1 1 d . .
H22 H 0.5131 0.0619 0.3688 0.035 Uiso 1 1 calc R U
C23 C 0.3917(2) 0.03623(19) 0.3576(3) 0.0280(8) Uani 1 1 d . .
C24 C 0.3170(2) 0.06654(18) 0.3622(2) 0.0229(7) Uani 1 1 d . .
H24 H 0.2680 0.0361 0.3515 0.027 Uiso 1 1 calc R U
C25 C 0.3960(3) -0.0439(2) 0.3384(3) 0.0415(10) Uani 1 1 d . .
H25A H 0.3404 -0.0669 0.3298 0.050 Uiso 1 1 calc R U
H25B H 0.4061 -0.0507 0.2775 0.050 Uiso 1 1 calc R U
H25C H 0.4443 -0.0659 0.3955 0.050 Uiso 1 1 calc R U
C26 C 0.5379(2) 0.2033(2) 0.4101(3) 0.0348(9) Uani 1 1 d . .
H26A H 0.5845 0.1746 0.4032 0.042 Uiso 1 1 calc R U
H26B H 0.5205 0.2427 0.3608 0.042 Uiso 1 1 calc R U
H26C H 0.5594 0.2237 0.4778 0.042 Uiso 1 1 calc R U
C27 C 0.1358(2) 0.27123(17) 0.3685(2) 0.0183(7) Uani 1 1 d . .
H27A H 0.1634 0.2719 0.4427 0.022 Uiso 1 1 calc R U
H27B H 0.0804 0.2434 0.3476 0.022 Uiso 1 1 calc R U
C28 C 0.1140(2) 0.34778(17) 0.3314(2) 0.0165(6) Uani 1 1 d . .
C29 C 0.1806(2) 0.39804(17) 0.3442(2) 0.0171(6) Uani 1 1 d . .
C30 C 0.1613(2) 0.46905(17) 0.3109(2) 0.0194(7) Uani 1 1 d . .
C31 C 0.0737(2) 0.49055(18) 0.2694(2) 0.0212(7) Uani 1 1 d . .
H31 H 0.0599 0.5394 0.2484 0.025 Uiso 1 1 calc R U
C32 C 0.0059(2) 0.44287(18) 0.2578(2) 0.0200(7) Uani 1 1 d . .
C33 C 0.0276(2) 0.37157(18) 0.2869(2) 0.0185(7) Uani 1 1 d . .
H33 H -0.0183 0.3377 0.2760 0.022 Uiso 1 1 calc R U
C34 C -0.0885(2) 0.4680(2) 0.2155(3) 0.0281(8) Uani 1 1 d . .
H34A H -0.0910 0.5197 0.1993 0.034 Uiso 1 1 calc R U
H34B H -0.1226 0.4405 0.1546 0.034 Uiso 1 1 calc R U
H34C H -0.1131 0.4601 0.2652 0.034 Uiso 1 1 calc R U
C35 C 0.2346(2) 0.51986(18) 0.3191(3) 0.0275(8) Uani 1 1 d . .
H35A H 0.2101 0.5675 0.2925 0.033 Uiso 1 1 calc R U
H35B H 0.2755 0.5247 0.3896 0.033 Uiso 1 1 calc R U
H35C H 0.2660 0.5004 0.2806 0.033 Uiso 1 1 calc R U
C36 C 0.3576(2) 0.31157(19) 0.6098(2) 0.0255(8) Uani 1 1 d . .
H36 H 0.3139 0.2757 0.6130 0.031 Uiso 1 1 calc R U
C37 C 0.3450(2) 0.38742(19) 0.6017(2) 0.0232(7) Uani 1 1 d . .
C38 C 0.4247(2) 0.41784(18) 0.6099(2) 0.0227(7) Uani 1 1 d . .
H38 H 0.4371 0.4709 0.6111 0.027 Uiso 1 1 calc R U
C39 C 0.4879(2) 0.36202(19) 0.6292(2) 0.0252(8) Uani 1 1 d . .
C40 C 0.4465(2) 0.29579(19) 0.6296(2) 0.0267(8) Uani 1 1 d . .
C41 C 0.4875(3) 0.22155(19) 0.6487(3) 0.0376(10) Uani 1 1 d . .
H41A H 0.4431 0.1854 0.6443 0.045 Uiso 1 1 calc R U
H41B H 0.5107 0.2109 0.5985 0.045 Uiso 1 1 calc R U
H41C H 0.5354 0.2201 0.7158 0.045 Uiso 1 1 calc R U
C42 C 0.5821(2) 0.3740(2) 0.6485(3) 0.0340(9) Uani 1 1 d . .
H42A H 0.5924 0.4258 0.6433 0.041 Uiso 1 1 calc R U
H42B H 0.6197 0.3569 0.7160 0.041 Uiso 1 1 calc R U
H42C H 0.5960 0.3472 0.5990 0.041 Uiso 1 1 calc R U
C43 C 0.2626(2) 0.4278(2) 0.5865(3) 0.0314(8) Uani 1 1 d . .
H43A H 0.2169 0.3933 0.5834 0.038 Uiso 1 1 calc R U
H43B H 0.2743 0.4613 0.6425 0.038 Uiso 1 1 calc R U
H43C H 0.2428 0.4552 0.5237 0.038 Uiso 1 1 calc R U

loop_
_atom_site_aniso_label
_atom_site_aniso_U_11
_atom_site_aniso_U_22
_atom_site_aniso_U_33
_atom_site_aniso_U_23
_atom_site_aniso_U_13
_atom_site_aniso_U_12
Ti1 0.0140(3) 0.0208(3) 0.0207(3) -0.0012(2) 0.0063(2) -0.0003(2)
Ti2 0.0127(3) 0.0154(3) 0.0196(3) 0.0023(2) 0.0028(2) -0.0015(2)
Cl1 0.0434(5) 0.0300(5) 0.0243(4) -0.0068(4) 0.0199(4) -0.0137(4)
Cl2 0.0187(4) 0.0331(5) 0.0605(7) -0.0115(5) 0.0080(4) 0.0061(4)
Cl3 0.0201(4) 0.0257(4) 0.0309(5) 0.0047(3) 0.0091(4) -0.0054(3)
O1 0.0146(11) 0.0202(11) 0.0173(11) 0.0025(9) 0.0037(9) 0.0003(9)
O2 0.0150(11) 0.0157(11) 0.0255(12) 0.0005(9) 0.0038(10) 0.0002(9)
O3 0.0145(11) 0.0181(11) 0.0209(11) 0.0001(9) 0.0040(9) 0.0003(9)
N1 0.0155(13) 0.0152(13) 0.0152(13) 0.0035(10) 0.0044(11) 0.0028(10)
C1 0.0188(16) 0.0166(16) 0.0180(16) -0.0030(12) 0.0039(13) 0.0003(13)
C2 0.0196(16) 0.0207(16) 0.0127(15) -0.0036(12) 0.0057(13) -0.0003(13)
C3 0.0152(15) 0.0188(16) 0.0165(15) -0.0028(12) 0.0071(13) -0.0011(12)
C4 0.0227(17) 0.0176(16) 0.0149(15) -0.0006(12) 0.0068(13) 0.0030(13)
C5 0.0312(19) 0.0200(17) 0.0172(16) 0.0020(13) 0.0126(14) -0.0027(14)
C6 0.0243(17) 0.0266(18) 0.0193(16) -0.0083(14) 0.0132(14) -0.0067(14)
C7 0.0149(15) 0.0285(18) 0.0163(16) -0.0034(13) 0.0063(13) 0.0014(13)
C8 0.0262(19) 0.041(2) 0.0287(19) -0.0067(17) 0.0159(16) -0.0094(16)
C9 0.0291(19) 0.0238(18) 0.0206(17) 0.0056(14) 0.0059(15) 0.0028(15)
C10 0.0210(16) 0.0236(17) 0.0168(16) -0.0040(13) 0.0053(14) -0.0025(13)
C11 0.0191(16) 0.0212(16) 0.0154(15) -0.0014(13) 0.0046(13) 0.0001(13)
C12 0.0209(17) 0.0293(19) 0.0183(16) 0.0021(14) 0.0088(14) 0.0018(14)
C13 0.0190(17) 0.0307(19) 0.0211(17) -0.0010(14) 0.0052(14) 0.0008(14)
C14 0.0151(16) 0.0281(18) 0.0216(17) -0.0059(14) 0.0037(13) -0.0033(14)
C15 0.0175(17) 0.038(2) 0.031(2) -0.0052(16) 0.0088(15) -0.0041(15)
C16 0.0196(18) 0.053(3) 0.029(2) 0.0091(18) 0.0045(16) 0.0096(17)
C17 0.0193(16) 0.0250(18) 0.0205(17) -0.0003(14) 0.0046(14) 0.0043(14)
C18 0.0151(15) 0.0157(15) 0.0190(16) 0.0013(12) 0.0029(13) -0.0008(12)
C19 0.0182(16) 0.0187(16) 0.0139(15) 0.0031(12) 0.0016(13) 0.0021(13)
C20 0.0191(16) 0.0168(16) 0.0178(16) 0.0007(12) 0.0043(13) 0.0028(13)
C21 0.0176(16) 0.0272(18) 0.0254(18) 0.0035(14) 0.0070(14) 0.0020(14)
C22 0.0256(19) 0.030(2) 0.0268(19) 0.0038(15) 0.0067(16) 0.0133(15)
C23 0.032(2) 0.0230(18) 0.0227(18) -0.0013(14) 0.0042(16) 0.0077(15)
C24 0.0228(17) 0.0181(16) 0.0201(17) 0.0019(13) 0.0009(14) 0.0004(13)
C25 0.045(3) 0.025(2) 0.046(2) -0.0064(18) 0.010(2) 0.0116(18)
C26 0.0217(18) 0.038(2) 0.047(2) 0.0063(18) 0.0154(18) 0.0042(16)
C27 0.0149(15) 0.0212(16) 0.0180(16) 0.0001(13) 0.0059(13) -0.0016(13)
C28 0.0175(15) 0.0188(16) 0.0124(14) -0.0018(12) 0.0053(12) 0.0004(12)
C29 0.0136(15) 0.0201(16) 0.0148(15) -0.0006(12) 0.0030(12) 0.0039(12)
C30 0.0221(16) 0.0169(16) 0.0191(16) -0.0017(13) 0.0085(14) 0.0015(13)
C31 0.0245(17) 0.0171(16) 0.0205(17) 0.0024(13) 0.0077(14) 0.0074(13)
C32 0.0175(16) 0.0257(18) 0.0158(16) -0.0014(13) 0.0059(13) 0.0038(13)
C33 0.0152(15) 0.0231(16) 0.0172(16) -0.0035(13) 0.0065(13) 0.0001(13)
C34 0.0207(17) 0.030(2) 0.0298(19) 0.0004(16) 0.0065(15) 0.0067(15)
C35 0.0275(19) 0.0192(17) 0.036(2) 0.0007(15) 0.0130(16) 0.0007(14)
C36 0.0258(18) 0.0273(19) 0.0197(17) 0.0046(14) 0.0057(14) -0.0110(15)
C37 0.0225(17) 0.0291(19) 0.0134(15) 0.0003(13) 0.0027(13) -0.0041(14)
C38 0.0203(17) 0.0200(17) 0.0224(17) 0.0004(13) 0.0033(14) -0.0047(13)
C39 0.0196(17) 0.0254(18) 0.0200(17) 0.0028(14) -0.0027(14) -0.0048(14)
C40 0.0262(18) 0.0231(18) 0.0185(17) 0.0045(14) -0.0034(14) -0.0042(14)
C41 0.043(2) 0.0222(19) 0.030(2) 0.0073(16) -0.0030(18) -0.0014(17)
C42 0.0171(17) 0.037(2) 0.036(2) 0.0027(17) -0.0008(16) -0.0013(16)
C43 0.0229(18) 0.046(2) 0.0255(19) -0.0064(17) 0.0096(16) -0.0011(17)

loop_
_atom_type_symbol
_atom_type_description
_atom_type_scat_dispersion_real
_atom_type_scat_dispersion_imag
_atom_type_scat_source
C C 0.0033 0.0016
;
International Tables for Crystallography
(Vol. C, Tables 4.2.6.8 and 6.1.1.4)
;
H H 0.0000 0.0000
;
International Tables for Crystallography
(Vol. C, Table 6.1.1.4)
;
Cl Cl 0.1484 0.1585
;
International Tables for Crystallography
(Vol. C, Tables 4.2.6.8 and 6.1.1.4)
;
O O 0.0106 0.0060
;
International Tables for Crystallography
(Vol. C, Tables 4.2.6.8 and 6.1.1.4)
;
Ti Ti 0.2776 0.4457
;
International Tables for Crystallography
(Vol. C, Tables 4.2.6.8 and 6.1.1.4)
;
N N 0.0061 0.0033
;
International Tables for Crystallography
(Vol. C, Tables 4.2.6.8 and 6.1.1.4)
;

loop_
_geom_angle_atom_site_label_1
_geom_angle_atom_site_label_2
_geom_angle_atom_site_label_3
_geom_angle
O1 Ti1 Cl2 104.74(8)
O1 Ti1 Cl1 101.02(8)
Cl2 Ti1 Cl1 101.44(5)
O1 Ti1 C12 90.25(11)
Cl2 Ti1 C12 113.25(9)
Cl1 Ti1 C12 139.40(9)
O1 Ti1 C11 94.75(11)
Cl2 Ti1 C11 144.08(9)
Cl1 Ti1 C11 104.07(9)
C12 Ti1 C11 35.65(11)
O1 Ti1 C10 127.72(11)
Cl2 Ti1 C10 125.07(9)
Cl1 Ti1 C10 85.04(9)
C12 Ti1 C10 58.21(12)
C11 Ti1 C10 35.07(11)
O1 Ti1 C13 118.97(11)
Cl2 Ti1 C13 85.52(9)
Cl1 Ti1 C13 136.33(9)
C12 Ti1 C13 35.09(11)
C11 Ti1 C13 58.59(11)
C10 Ti1 C13 57.49(12)
O1 Ti1 C14 148.33(11)
Cl2 Ti1 C14 91.74(9)
Cl1 Ti1 C14 101.93(9)
C12 Ti1 C14 58.22(12)
C11 Ti1 C14 58.57(11)
C10 Ti1 C14 34.75(11)
C13 Ti1 C14 34.42(12)
O3 Ti2 O2 106.52(10)
O3 Ti2 Cl3 102.06(8)
O2 Ti2 Cl3 100.36(8)
O3 Ti2 C36 101.78(12)
O2 Ti2 C36 99.01(12)
Cl3 Ti2 C36 143.38(9)
O3 Ti2 C38 105.64(11)
O2 Ti2 C38 143.58(11)
Cl3 Ti2 C38 89.16(9)
C36 Ti2 C38 57.72(12)
O3 Ti2 C37 85.51(11)
O2 Ti2 C37 133.73(11)
Cl3 Ti2 C37 121.03(9)
C36 Ti2 C37 35.04(12)
C38 Ti2 C37 34.46(11)
O3 Ti2 C40 136.97(12)
O2 Ti2 C40 87.00(11)
Cl3 Ti2 C40 115.69(9)
C36 Ti2 C40 35.19(12)
C38 Ti2 C40 57.57(12)
C37 Ti2 C40 58.13(12)
O3 Ti2 C39 139.93(12)
O2 Ti2 C39 110.34(11)
Cl3 Ti2 C39 86.41(9)
C36 Ti2 C39 57.69(12)
C38 Ti2 C39 34.68(12)
C37 Ti2 C39 57.62(12)
C40 Ti2 C39 34.28(11)
C3 O1 Ti1 167.6(2)
C20 O2 Ti2 170.0(2)
C29 O3 Ti2 168.4(2)
C18 N1 C27 110.6(2)
C18 N1 C1 111.8(2)
C27 N1 C1 112.8(2)
N1 C1 C2 112.3(2)
N1 C1 H1A 109.1
C2 C1 H1A 109.1
N1 C1 H1B 109.1
C2 C1 H1B 109.1
H1A C1 H1B 107.9
C7 C2 C3 117.6(3)
C7 C2 C1 119.8(3)
C3 C2 C1 122.5(3)
O1 C3 C2 120.1(3)
O1 C3 C4 117.9(3)
C2 C3 C4 121.9(3)
C5 C4 C3 117.9(3)
C5 C4 C9 121.9(3)
C3 C4 C9 120.2(3)
C4 C5 C6 122.5(3)
C4 C5 H5 118.8
C6 C5 H5 118.8
C7 C6 C5 117.6(3)
C7 C6 C8 121.6(3)
C5 C6 C8 120.8(3)
C6 C7 C2 122.6(3)
C6 C7 H7 118.7
C2 C7 H7 118.7
C6 C8 H8A 109.5
C6 C8 H8B 109.5
H8A C8 H8B 109.5
C6 C8 H8C 109.5
H8A C8 H8C 109.5
H8B C8 H8C 109.5
C4 C9 H9A 109.5
C4 C9 H9B 109.5
H9A C9 H9B 109.5
C4 C9 H9C 109.5
H9A C9 H9C 109.5
H9B C9 H9C 109.5
C11 C10 C14 109.4(3)
C11 C10 Ti1 71.24(19)
C14 C10 Ti1 74.16(19)
C11 C10 H10 125.2
C14 C10 H10 125.2
Ti1 C10 H10 125.2
C10 C11 C12 106.7(3)
C10 C11 C17 126.8(3)
C12 C11 C17 126.5(3)
C10 C11 Ti1 73.69(19)
C12 C11 Ti1 71.60(19)
C17 C11 Ti1 121.1(2)
C11 C12 C13 108.9(3)
C11 C12 Ti1 72.75(19)
C13 C12 Ti1 75.7(2)
C11 C12 H12 125.2
C13 C12 H12 125.2
Ti1 C12 H12 125.2
C14 C13 C12 107.7(3)
C14 C13 C16 126.4(3)
C12 C13 C16 125.9(3)
C14 C13 Ti1 72.91(19)
C12 C13 Ti1 69.25(18)
C16 C13 Ti1 124.6(3)
C13 C14 C10 107.3(3)
C13 C14 C15 126.1(3)
C10 C14 C15 126.6(3)
C13 C14 Ti1 72.67(19)
C10 C14 Ti1 71.09(18)
C15 C14 Ti1 122.4(2)
C14 C15 H15A 109.5
C14 C15 H15B 109.5
H15A C15 H15B 109.5
C14 C15 H15C 109.5
H15A C15 H15C 109.5
H15B C15 H15C 109.5
C13 C16 H16A 109.5
C13 C16 H16B 109.5
H16A C16 H16B 109.5
C13 C16 H16C 109.5
H16A C16 H16C 109.5
H16B C16 H16C 109.5
C11 C17 H17A 109.5
C11 C17 H17B 109.5
H17A C17 H17B 109.5
C11 C17 H17C 109.5
H17A C17 H17C 109.5
H17B C17 H17C 109.5
N1 C18 C19 114.1(3)
N1 C18 H18A 108.7
C19 C18 H18A 108.7
N1 C18 H18B 108.7
C19 C18 H18B 108.7
H18A C18 H18B 107.6
C24 C19 C20 117.9(3)
C24 C19 C18 120.9(3)
C20 C19 C18 121.1(3)
O2 C20 C21 118.8(3)
O2 C20 C19 119.9(3)
C21 C20 C19 121.4(3)
C20 C21 C22 118.1(3)
C20 C21 C26 120.8(3)
C22 C21 C26 121.1(3)
C23 C22 C21 122.3(3)
C23 C22 H22 118.9
C21 C22 H22 118.9
C22 C23 C24 117.8(3)
C22 C23 C25 121.4(3)
C24 C23 C25 120.8(3)
C19 C24 C23 122.5(3)
C19 C24 H24 118.8
C23 C24 H24 118.8
C23 C25 H25A 109.5
C23 C25 H25B 109.5
H25A C25 H25B 109.5
C23 C25 H25C 109.5
H25A C25 H25C 109.5
H25B C25 H25C 109.5
C21 C26 H26A 109.5
C21 C26 H26B 109.5
H26A C26 H26B 109.5
C21 C26 H26C 109.5
H26A C26 H26C 109.5
H26B C26 H26C 109.5
N1 C27 C28 114.5(3)
N1 C27 H27A 108.6
C28 C27 H27A 108.6
N1 C27 H27B 108.6
C28 C27 H27B 108.6
H27A C27 H27B 107.6
C33 C28 C29 117.9(3)
C33 C28 C27 121.2(3)
C29 C28 C27 120.9(3)
O3 C29 C30 118.6(3)
O3 C29 C28 120.0(3)
C30 C29 C28 121.4(3)
C29 C30 C31 118.2(3)
C29 C30 C35 119.7(3)
C31 C30 C35 122.1(3)
C32 C31 C30 122.1(3)
C32 C31 H31 119.0
C30 C31 H31 119.0
C33 C32 C31 117.8(3)
C33 C32 C34 121.1(3)
C31 C32 C34 121.1(3)
C32 C33 C28 122.4(3)
C32 C33 H33 118.8
C28 C33 H33 118.8
C32 C34 H34A 109.5
C32 C34 H34B 109.5
H34A C34 H34B 109.5
C32 C34 H34C 109.5
H34A C34 H34C 109.5
H34B C34 H34C 109.5
C30 C35 H35A 109.5
C30 C35 H35B 109.5
H35A C35 H35B 109.5
C30 C35 H35C 109.5
H35A C35 H35C 109.5
H35B C35 H35C 109.5
C37 C36 C40 109.1(3)
C37 C36 Ti2 74.71(19)
C40 C36 Ti2 74.7(2)
C37 C36 H36 125.1
C40 C36 H36 125.1
Ti2 C36 H36 125.1
C38 C37 C36 106.6(3)
C38 C37 C43 126.4(3)
C36 C37 C43 126.9(3)
C38 C37 Ti2 72.2(2)
C36 C37 Ti2 70.3(2)
C43 C37 Ti2 122.2(2)
C37 C38 C39 109.2(3)
C37 C38 Ti2 73.30(19)
C39 C38 Ti2 73.96(19)
C37 C38 H38 125.2
C39 C38 H38 125.2
Ti2 C38 H38 125.2
C40 C39 C38 107.8(3)
C40 C39 C42 127.5(3)
C38 C39 C42 124.7(3)
C40 C39 Ti2 72.13(19)
C38 C39 Ti2 71.36(18)
C42 C39 Ti2 123.5(3)
C39 C40 C36 107.2(3)
C39 C40 C41 127.2(3)
C36 C40 C41 125.6(3)
C39 C40 Ti2 73.59(19)
C36 C40 Ti2 70.14(18)
C41 C40 Ti2 122.2(3)
C40 C41 H41A 109.5
C40 C41 H41B 109.5
H41A C41 H41B 109.5
C40 C41 H41C 109.5
H41A C41 H41C 109.5
H41B C41 H41C 109.5
C39 C42 H42A 109.5
C39 C42 H42B 109.5
H42A C42 H42B 109.5
C39 C42 H42C 109.5
H42A C42 H42C 109.5
H42B C42 H42C 109.5
C37 C43 H43A 109.5
C37 C43 H43B 109.5
H43A C43 H43B 109.5
C37 C43 H43C 109.5
H43A C43 H43C 109.5
H43B C43 H43C 109.5

loop_
_geom_bond_atom_site_label_1
_geom_bond_atom_site_label_2
_geom_bond_distance
Ti1 O1 1.771(2)
Ti1 Cl2 2.2655(11)
Ti1 Cl1 2.2703(10)
Ti1 C12 2.307(3)
Ti1 C11 2.322(3)
Ti1 C10 2.353(3)
Ti1 C13 2.390(3)
Ti1 C14 2.393(3)
Ti2 O3 1.793(2)
Ti2 O2 1.802(2)
Ti2 Cl3 2.3044(10)
Ti2 C36 2.317(3)
Ti2 C38 2.361(3)
Ti2 C37 2.375(3)
Ti2 C40 2.376(3)
Ti2 C39 2.395(3)
O1 C3 1.363(4)
O2 C20 1.357(4)
O3 C29 1.365(4)
N1 C18 1.460(4)
N1 C27 1.463(4)
N1 C1 1.472(4)
C1 C2 1.512(4)
C1 H1A 0.9900
C1 H1B 0.9900
C2 C7 1.390(4)
C2 C3 1.398(4)
C3 C4 1.399(4)
C4 C5 1.384(5)
C4 C9 1.506(4)
C5 C6 1.393(5)
C5 H5 0.9500
C6 C7 1.389(5)
C6 C8 1.509(5)
C7 H7 0.9500
C8 H8A 0.9800
C8 H8B 0.9800
C8 H8C 0.9800
C9 H9A 0.9800
C9 H9B 0.9800
C9 H9C 0.9800
C10 C11 1.409(5)
C10 C14 1.418(5)
C10 H10 1.0000
C11 C12 1.417(5)
C11 C17 1.500(4)
C12 C13 1.418(5)
C12 H12 1.0000
C13 C14 1.415(5)
C13 C16 1.495(5)
C14 C15 1.506(4)
C15 H15A 0.9800
C15 H15B 0.9800
C15 H15C 0.9800
C16 H16A 0.9800
C16 H16B 0.9800
C16 H16C 0.9800
C17 H17A 0.9800
C17 H17B 0.9800
C17 H17C 0.9800
C18 C19 1.501(4)
C18 H18A 0.9900
C18 H18B 0.9900
C19 C24 1.393(5)
C19 C20 1.399(4)
C20 C21 1.398(5)
C21 C22 1.400(5)
C21 C26 1.503(5)
C22 C23 1.381(5)
C22 H22 0.9500
C23 C24 1.393(5)
C23 C25 1.512(5)
C24 H24 0.9500
C25 H25A 0.9800
C25 H25B 0.9800
C25 H25C 0.9800
C26 H26A 0.9800
C26 H26B 0.9800
C26 H26C 0.9800
C27 C28 1.504(4)
C27 H27A 0.9900
C27 H27B 0.9900
C28 C33 1.388(4)
C28 C29 1.400(4)
C29 C30 1.390(4)
C30 C31 1.391(4)
C30 C35 1.507(5)
C31 C32 1.388(5)
C31 H31 0.9500
C32 C33 1.385(5)
C32 C34 1.510(4)
C33 H33 0.9500
C34 H34A 0.9800
C34 H34B 0.9800
C34 H34C 0.9800
C35 H35A 0.9800
C35 H35B 0.9800
C35 H35C 0.9800
C36 C37 1.413(5)
C36 C40 1.420(5)
C36 H36 1.0000
C37 C38 1.403(5)
C37 C43 1.498(5)
C38 C39 1.418(5)
C38 H38 1.0000
C39 C40 1.406(5)
C39 C42 1.494(5)
C40 C41 1.506(5)
C41 H41A 0.9800
C41 H41B 0.9800
C41 H41C 0.9800
C42 H42A 0.9800
C42 H42B 0.9800
C42 H42C 0.9800
C43 H43A 0.9800
C43 H43B 0.9800
C43 H43C 0.9800

loop_
_geom_torsion_atom_site_label_1
_geom_torsion_atom_site_label_2
_geom_torsion_atom_site_label_3
_geom_torsion_atom_site_label_4
_geom_torsion
Cl2 Ti1 O1 C3 -112.6(10)
Cl1 Ti1 O1 C3 142.4(9)
C12 Ti1 O1 C3 1.6(10)
C11 Ti1 O1 C3 37.0(10)
C10 Ti1 O1 C3 50.1(10)
C13 Ti1 O1 C3 -19.5(10)
C14 Ti1 O1 C3 6.6(11)
O2 Ti2 O3 C29 99.7(10)
Cl3 Ti2 O3 C29 -155.5(10)
C36 Ti2 O3 C29 -3.5(10)
C38 Ti2 O3 C29 -63.0(10)
C37 Ti2 O3 C29 -34.7(10)
C40 Ti2 O3 C29 -4.0(11)
C39 Ti2 O3 C29 -56.6(11)
C18 N1 C1 C2 -157.9(3)
C27 N1 C1 C2 76.7(3)
N1 C1 C2 C7 58.6(4)
N1 C1 C2 C3 -118.3(3)
Ti1 O1 C3 C2 -107.3(9)
Ti1 O1 C3 C4 77.6(10)
C7 C2 C3 O1 -175.1(3)
C1 C2 C3 O1 1.8(5)
C7 C2 C3 C4 -0.3(5)
C1 C2 C3 C4 176.7(3)
O1 C3 C4 C5 174.7(3)
C2 C3 C4 C5 -0.2(5)
O1 C3 C4 C9 -2.8(4)
C2 C3 C4 C9 -177.8(3)
C3 C4 C5 C6 0.0(5)
C9 C4 C5 C6 177.6(3)
C4 C5 C6 C7 0.7(5)
C4 C5 C6 C8 -179.2(3)
C5 C6 C7 C2 -1.2(5)
C8 C6 C7 C2 178.6(3)
C3 C2 C7 C6 1.0(5)
C1 C2 C7 C6 -176.0(3)
C14 C10 C11 C12 0.4(4)
Ti1 C10 C11 C12 -64.5(2)
C14 C10 C11 C17 -178.2(3)
Ti1 C10 C11 C17 116.9(3)
C14 C10 C11 Ti1 64.8(2)
C10 C11 C12 C13 -1.8(4)
C17 C11 C12 C13 176.8(3)
Ti1 C11 C12 C13 -67.7(2)
C10 C11 C12 Ti1 65.9(2)
C17 C11 C12 Ti1 -115.5(3)
C11 C12 C13 C14 2.5(4)
Ti1 C12 C13 C14 -63.2(2)
C11 C12 C13 C16 -175.9(3)
Ti1 C12 C13 C16 118.4(4)
C11 C12 C13 Ti1 65.7(2)
C12 C13 C14 C10 -2.2(4)
C16 C13 C14 C10 176.2(3)
Ti1 C13 C14 C10 -63.1(2)
C12 C13 C14 C15 178.7(3)
C16 C13 C14 C15 -2.9(6)
Ti1 C13 C14 C15 117.8(3)
C12 C13 C14 Ti1 60.9(2)
C16 C13 C14 Ti1 -120.7(4)
C11 C10 C14 C13 1.2(4)
Ti1 C10 C14 C13 64.1(2)
C11 C10 C14 C15 -179.7(3)
Ti1 C10 C14 C15 -116.8(3)
C11 C10 C14 Ti1 -63.0(2)
C27 N1 C18 C19 -163.2(3)
C1 N1 C18 C19 70.2(3)
N1 C18 C19 C24 -129.8(3)
N1 C18 C19 C20 54.8(4)
C24 C19 C20 O2 -178.5(3)
C18 C19 C20 O2 -3.0(5)
C24 C19 C20 C21 1.3(5)
C18 C19 C20 C21 176.9(3)
O2 C20 C21 C22 178.5(3)
C19 C20 C21 C22 -1.4(5)
O2 C20 C21 C26 0.0(5)
C19 C20 C21 C26 -179.8(3)
C20 C21 C22 C23 0.4(5)
C26 C21 C22 C23 178.8(3)
C21 C22 C23 C24 0.6(5)
C21 C22 C23 C25 -178.6(4)
C20 C19 C24 C23 -0.3(5)
C18 C19 C24 C23 -175.8(3)
C22 C23 C24 C19 -0.7(5)
C25 C23 C24 C19 178.5(3)
C18 N1 C27 C28 163.6(3)
C1 N1 C27 C28 -70.4(3)
N1 C27 C28 C33 128.7(3)
N1 C27 C28 C29 -53.8(4)
Ti2 O3 C29 C30 125.4(10)
Ti2 O3 C29 C28 -56.5(11)
C33 C28 C29 O3 -180.0(3)
C27 C28 C29 O3 2.4(4)
C33 C28 C29 C30 -1.9(5)
C27 C28 C29 C30 -179.6(3)
O3 C29 C30 C31 -178.1(3)
C28 C29 C30 C31 3.8(5)
O3 C29 C30 C35 2.6(5)
C28 C29 C30 C35 -175.4(3)
C29 C30 C31 C32 -2.1(5)
C35 C30 C31 C32 177.1(3)
C30 C31 C32 C33 -1.4(5)
C30 C31 C32 C34 178.1(3)
C31 C32 C33 C28 3.5(5)
C34 C32 C33 C28 -176.1(3)
C29 C28 C33 C32 -1.8(5)
C27 C28 C33 C32 175.8(3)
C40 C36 C37 C38 3.8(4)
Ti2 C36 C37 C38 -63.5(2)
C40 C36 C37 C43 -176.6(3)
Ti2 C36 C37 C43 116.1(3)
C40 C36 C37 Ti2 67.4(2)
C36 C37 C38 C39 -3.6(4)
C43 C37 C38 C39 176.8(3)
Ti2 C37 C38 C39 -65.8(2)
C36 C37 C38 Ti2 62.2(2)
C43 C37 C38 Ti2 -117.4(3)
C37 C38 C39 C40 2.0(4)
Ti2 C38 C39 C40 -63.4(2)
C37 C38 C39 C42 -176.2(3)
Ti2 C38 C39 C42 118.4(4)
C37 C38 C39 Ti2 65.4(2)
C38 C39 C40 C36 0.4(4)
C42 C39 C40 C36 178.6(3)
Ti2 C39 C40 C36 -62.5(2)
C38 C39 C40 C41 -178.8(3)
C42 C39 C40 C41 -0.6(6)
Ti2 C39 C40 C41 118.3(4)
C38 C39 C40 Ti2 62.9(2)
C42 C39 C40 Ti2 -118.9(4)
C37 C36 C40 C39 -2.6(4)
Ti2 C36 C40 C39 64.8(2)
C37 C36 C40 C41 176.6(3)
Ti2 C36 C40 C41 -116.0(4)
C37 C36 C40 Ti2 -67.4(2)
